data_7720848
loop_
_publ_author_name
'Kumar, Hemant'
'Kelley, Steven P.'
'Batra, Tanya'
'Nagendran, Selvarajan'
'Walensky, Justin R.'

_publ_section_title
;
 Aluminum dihydride from E(IV) precursors (E = Si, Ge) and its
 bond-activation reactivities.
;
_journal_issue 16
_journal_name_full 'Dalton transactions (Cambridge, England : 2003)'
_journal_page_first 6453
_journal_page_last 6461
_journal_paper_doi 10.1039/d6dt00474a
_journal_volume 55
_journal_year 2026
_chemical_formula_moiety 'C30 H46 Al2 N4 Se2'
_chemical_formula_sum 'C30 H46 Al2 N4 Se2'
_chemical_formula_weight 674.59
_space_group_crystal_system orthorhombic
_space_group_IT_number 61
_space_group_name_Hall '-P 2ac 2ab'
_space_group_name_H-M_alt 'P b c a'
_atom_sites_solution_hydrogens geom
_atom_sites_solution_primary direct
_atom_sites_solution_secondary difmap
_audit_creation_date 2025-12-14
_audit_creation_method
;
Olex2 1.2
(compiled 2018.05.29 svn.r3508 for OlexSys, GUI svn.r5506)
;
_audit_update_record
;
2026-02-19 deposited with the CCDC.	2026-04-02 downloaded from the CCDC.
;
_cell_angle_alpha 90
_cell_angle_beta 90
_cell_angle_gamma 90
_cell_formula_units_Z 4
_cell_length_a 11.708(5)
_cell_length_b 16.543(6)
_cell_length_c 17.501(6)
_cell_measurement_reflns_used 8809
_cell_measurement_temperature 173.0
_cell_measurement_theta_max 27.23
_cell_measurement_theta_min 2.43
_cell_volume 3390(2)
_computing_cell_refinement 'Bruker Apex4 V.2022.1-1/SAINT V8.40B'
_computing_data_collection 'Bruker Apex4 V.2022.1-1'
_computing_data_reduction 'Bruker Apex4 V.2022.1-1/SAINT V8.40B'
_computing_molecular_graphics 'Olex2 (Dolomanov et al., 2009)'
_computing_publication_material 'Olex2 (Dolomanov et al., 2009)'
_computing_structure_refinement 'ShelXL (Sheldrick, 2015)'
_computing_structure_solution 'ShelXS (Sheldrick, 2008)'
_diffrn_ambient_temperature 173.0
_diffrn_measured_fraction_theta_full 1.000
_diffrn_measured_fraction_theta_max 0.998
_diffrn_measurement_device_type 'Bruker Photon II CMOS area detector'
_diffrn_measurement_method 'shutterless omega and phi scans'
_diffrn_radiation_monochromator 'mirror optics'
_diffrn_radiation_type MoK\a
_diffrn_radiation_wavelength 0.71073
_diffrn_reflns_av_R_equivalents 0.0742
_diffrn_reflns_av_unetI/netI 0.0231
_diffrn_reflns_Laue_measured_fraction_full 1.000
_diffrn_reflns_Laue_measured_fraction_max 0.998
_diffrn_reflns_limit_h_max 14
_diffrn_reflns_limit_h_min -14
_diffrn_reflns_limit_k_max 21
_diffrn_reflns_limit_k_min -21
_diffrn_reflns_limit_l_max 22
_diffrn_reflns_limit_l_min -21
_diffrn_reflns_number 103492
_diffrn_reflns_point_group_measured_fraction_full 1.000
_diffrn_reflns_point_group_measured_fraction_max 0.998
_diffrn_reflns_theta_full 25.242
_diffrn_reflns_theta_max 27.090
_diffrn_reflns_theta_min 2.327
_diffrn_source 'Incoatec IMuS microfocus Mo tube'
_diffrn_standards_number 0
_exptl_absorpt_coefficient_mu 2.257
_exptl_absorpt_correction_T_max 0.7455
_exptl_absorpt_correction_T_min 0.6107
_exptl_absorpt_correction_type multi-scan
_exptl_absorpt_process_details 'Bruker AXScale'
_exptl_crystal_colour yellow
_exptl_crystal_density_diffrn 1.322
_exptl_crystal_description block
_exptl_crystal_F_000 1392
_exptl_crystal_size_max 0.09
_exptl_crystal_size_mid 0.06
_exptl_crystal_size_min 0.04
_refine_diff_density_max 0.858
_refine_diff_density_min -0.558
_refine_diff_density_rms 0.065
_refine_ls_extinction_method none
_refine_ls_goodness_of_fit_ref 1.080
_refine_ls_hydrogen_treatment constr
_refine_ls_matrix_type full
_refine_ls_number_parameters 218
_refine_ls_number_reflns 3712
_refine_ls_number_restraints 8
_refine_ls_restrained_S_all 1.088
_refine_ls_R_factor_all 0.0740
_refine_ls_R_factor_gt 0.0382
_refine_ls_shift/su_max 0.001
_refine_ls_shift/su_mean 0.000
_refine_ls_structure_factor_coef Fsqd
_refine_ls_weighting_details 'w=1/[\s^2^(Fo^2^)+(0.0475P)^2^+3.9639P] where P=(Fo^2^+2Fc^2^)/3'
_refine_ls_weighting_scheme calc
_refine_ls_wR_factor_gt 0.0922
_refine_ls_wR_factor_ref 0.1203
_reflns_Friedel_coverage 0.000
_reflns_number_gt 2564
_reflns_number_total 3712
_reflns_threshold_expression 'I > 2\s(I)'
_cod_data_source_file d6dt00474a2.cif
_cod_data_source_block 6
_cod_depositor_comments 'Adding full bibliography for 7720842--7720848.cif.'
_cod_database_code 7720848
_shelx_shelxl_version_number 2019/3
_shelx_space_group_comment
;
The symmetry employed for this shelxl refinement is uniquely defined
by the following loop, which should always be used as a source of
symmetry information in preference to the above space-group names.
They are only intended as comments.
;
_shelx_estimated_absorpt_t_max 0.915
_shelx_estimated_absorpt_t_min 0.823
_olex2_refinement_description
;
1. Fixed Uiso
 At 1.2 times of:
  All C(H) groups, All C(H,H) groups, All C(H,H,H,H) groups
 At 1.5 times of:
  All C(H,H,H) groups
2. Restrained distances
 C9'-C8 \\sim C9-C8
 with sigma of 0.02
 C9'-C11' \\sim C9-C11
 with sigma of 0.02
 C9-C10' \\sim C10-C9'
 with sigma of 0.02
 C15-C13 \\sim C13-C15' \\sim C13-C14' \\sim C14-C13
 with sigma of 0.02
3. Others
 Sof(H8BC)=Sof(H8BD)=Sof(C9')=Sof(H9')=Sof(C10')=Sof(H10A)=Sof(H10B)=Sof(H10C)=
 Sof(C11')=Sof(H11D)=Sof(H11E)=Sof(H11F)=1-FVAR(1)
 Sof(H8A)=Sof(H8B)=Sof(C9)=Sof(H9)=Sof(C10)=Sof(H10D)=Sof(H10E)=Sof(H10F)=
 Sof(C11)=Sof(H11A)=Sof(H11B)=Sof(H11C)=FVAR(1)
 Fixed Sof: H13A(0.5) H13(0.5) C14(0.5) H14D(0.5) H14E(0.5) H14F(0.5)
 C14'(0.5) H14A(0.5) H14B(0.5) H14C(0.5) C15(0.5) H15D(0.5) H15E(0.5) H15F(0.5)
 C15'(0.5) H15A(0.5) H15B(0.5) H15C(0.5)
4.a Ternary CH refined with riding coordinates:
 C9(H9), C9'(H9'), C13(H13A), C13(H13)
4.b Secondary CH2 refined with riding coordinates:
 C8(H8A,H8B), C8(H8BC,H8BD), C12(H12A,H12B)
4.c Aromatic/amide H refined with riding coordinates:
 C3(H3), C4(H4), C5(H5), C6(H6), C7(H7)
4.d Idealised Me refined with riding coordinates:
 C10(H10D,H10E,H10F), C10'(H10A,H10B,H10C), C11(H11A,H11B,H11C), C11'(H11D,
 H11E,H11F), C14(H14D,H14E,H14F), C14'(H14A,H14B,H14C), C15(H15D,H15E,H15F),
 C15'(H15A,H15B,H15C)
;
_olex2_submission_special_instructions 'No special instructions were received'

loop_
_space_group_symop_operation_xyz
'x, y, z'
'-x+1/2, -y, z+1/2'
'x+1/2, -y+1/2, -z'
'-x, y+1/2, -z+1/2'
'-x, -y, -z'
'x-1/2, y, -z-1/2'
'-x-1/2, y-1/2, z'
'x, -y-1/2, z-1/2'

loop_
_atom_site_label
_atom_site_type_symbol
_atom_site_fract_x
_atom_site_fract_y
_atom_site_fract_z
_atom_site_U_iso_or_equiv
_atom_site_adp_type
_atom_site_occupancy
_atom_site_site_symmetry_order
_atom_site_calc_flag
_atom_site_refinement_flags_posn
_atom_site_refinement_flags_adp
_atom_site_refinement_flags_occupancy
_atom_site_disorder_assembly
_atom_site_disorder_group
Se1 Se 0.42179(3) 0.07036(2) 0.56166(2) 0.05245(15) Uani 1 1 d . . . . .
Al1 Al 0.52190(9) 0.06583(6) 0.44485(5) 0.0436(2) Uani 1 1 d . . . . .
N1 N 0.4559(2) 0.10644(16) 0.35510(16) 0.0471(6) Uani 1 1 d . . . . .
N2 N 0.6268(2) 0.15062(18) 0.43355(15) 0.0498(7) Uani 1 1 d . . . . .
C1 C 0.5062(3) 0.1733(2) 0.32800(19) 0.0496(8) Uani 1 1 d . . . . .
C2 C 0.6049(3) 0.2004(2) 0.3752(2) 0.0497(8) Uani 1 1 d . . . . .
C3 C 0.6673(4) 0.2717(2) 0.3625(3) 0.0679(11) Uani 1 1 d . . . A 1
H3 H 0.724727 0.282028 0.399558 0.081 Uiso 1 1 calc R . . A 1
C4 C 0.6601(5) 0.3296(3) 0.3056(3) 0.0967(16) Uani 1 1 d . . . A 1
H4 H 0.711926 0.373472 0.310669 0.116 Uiso 1 1 calc R . . A 1
C5 C 0.5898(5) 0.3334(3) 0.2429(4) 0.116(2) Uani 1 1 d . . . A 1
H5 H 0.600537 0.377940 0.209345 0.139 Uiso 1 1 calc R . . A 1
C6 C 0.5056(5) 0.2796(3) 0.2239(3) 0.0977(17) Uani 1 1 d . . . A 1
H6 H 0.465900 0.291609 0.177937 0.117 Uiso 1 1 calc R . . A 1
C7 C 0.4698(4) 0.2112(3) 0.2607(2) 0.0720(11) Uani 1 1 d . . . A 1
H7 H 0.408547 0.184195 0.235899 0.086 Uiso 1 1 calc R . . A 1
C8 C 0.3647(3) 0.0635(2) 0.3143(2) 0.0582(9) Uani 1 1 d D . . . .
H8A H 0.362601 0.007455 0.334050 0.070 Uiso 0.631(19) 1 calc R . P B 1
H8B H 0.387139 0.060283 0.259841 0.070 Uiso 0.631(19) 1 calc R . P B 1
H8BC H 0.391054 0.007769 0.303702 0.070 Uiso 0.369(19) 1 calc R . P B 2
H8BD H 0.352618 0.090476 0.264437 0.070 Uiso 0.369(19) 1 calc R . P B 2
C9 C 0.2460(6) 0.0958(6) 0.3172(7) 0.067(3) Uani 0.631(19) 1 d D . P B 1
H9 H 0.242142 0.144981 0.284171 0.080 Uiso 0.631(19) 1 calc R . P B 1
C9' C 0.2541(9) 0.0589(12) 0.3540(10) 0.064(5) Uani 0.369(19) 1 d D . P B 2
H9' H 0.265259 0.034222 0.405605 0.077 Uiso 0.369(19) 1 calc R . P B 2
C10 C 0.2072(16) 0.1191(12) 0.3978(9) 0.096(4) Uani 0.631(19) 1 d D . P B 1
H10D H 0.209715 0.071465 0.430961 0.144 Uiso 0.631(19) 1 calc R . P B 1
H10E H 0.128926 0.140029 0.395750 0.144 Uiso 0.631(19) 1 calc R . P B 1
H10F H 0.258098 0.160923 0.418188 0.144 Uiso 0.631(19) 1 calc R . P B 1
C10' C 0.209(3) 0.151(2) 0.363(2) 0.129(13) Uani 0.369(19) 1 d D . P B 2
H10A H 0.259268 0.180402 0.398341 0.193 Uiso 0.369(19) 1 calc R . P B 2
H10B H 0.131061 0.150419 0.384144 0.193 Uiso 0.369(19) 1 calc R . P B 2
H10C H 0.208692 0.177674 0.313430 0.193 Uiso 0.369(19) 1 calc R . P B 2
C11 C 0.1640(16) 0.0330(9) 0.2852(10) 0.084(4) Uani 0.631(19) 1 d D . P B 1
H11A H 0.184147 0.021333 0.231932 0.126 Uiso 0.631(19) 1 calc R . P B 1
H11B H 0.085800 0.053859 0.287495 0.126 Uiso 0.631(19) 1 calc R . P B 1
H11C H 0.169398 -0.016747 0.315409 0.126 Uiso 0.631(19) 1 calc R . P B 1
C11' C 0.167(3) 0.0099(19) 0.3094(19) 0.096(9) Uani 0.369(19) 1 d D . P B 2
H11D H 0.153510 0.035230 0.259610 0.144 Uiso 0.369(19) 1 calc R . P B 2
H11E H 0.094753 0.008007 0.338058 0.144 Uiso 0.369(19) 1 calc R . P B 2
H11F H 0.195319 -0.045232 0.301970 0.144 Uiso 0.369(19) 1 calc R . P B 2
C12 C 0.7195(3) 0.1662(3) 0.4886(2) 0.0647(10) Uani 1 1 d . . . . .
H12A H 0.704613 0.134165 0.535368 0.078 Uiso 1 1 calc R . . . .
H12B H 0.717295 0.224021 0.503124 0.078 Uiso 1 1 calc R . . . .
C13 C 0.8406(4) 0.1460(3) 0.4596(3) 0.0911(15) Uani 1 1 d D . . . .
H13A H 0.866938 0.189120 0.423672 0.109 Uiso 0.5 1 calc R . P C 2
H13 H 0.851895 0.175716 0.410437 0.109 Uiso 0.5 1 calc R . P D 1
C14 C 0.8653(16) 0.0590(7) 0.4446(12) 0.097(6) Uani 0.5 1 d D . P E 1
H14D H 0.793285 0.029093 0.440358 0.146 Uiso 0.5 1 calc R . P E 1
H14E H 0.910468 0.036794 0.486862 0.146 Uiso 0.5 1 calc R . P E 1
H14F H 0.908326 0.053814 0.396859 0.146 Uiso 0.5 1 calc R . P E 1
C14' C 0.8487(13) 0.0659(10) 0.4216(11) 0.125(9) Uani 0.5 1 d D . P E 2
H14A H 0.929209 0.052535 0.412773 0.188 Uiso 0.5 1 calc R . P E 2
H14B H 0.808250 0.067652 0.372662 0.188 Uiso 0.5 1 calc R . P E 2
H14C H 0.814135 0.024576 0.454442 0.188 Uiso 0.5 1 calc R . P E 2
C15 C 0.9294(13) 0.1799(13) 0.5180(8) 0.091(5) Uani 0.5 1 d D . P E 1
H15D H 0.931433 0.145012 0.563241 0.136 Uiso 0.5 1 calc R . P E 1
H15E H 0.907345 0.234734 0.533095 0.136 Uiso 0.5 1 calc R . P E 1
H15F H 1.005216 0.181143 0.494260 0.136 Uiso 0.5 1 calc R . P E 1
C15' C 0.9079(19) 0.1531(18) 0.5374(11) 0.200(15) Uani 0.5 1 d D . P E 2
H15A H 0.875610 0.115154 0.574637 0.300 Uiso 0.5 1 calc R . P E 2
H15B H 0.901305 0.208337 0.557101 0.300 Uiso 0.5 1 calc R . P E 2
H15C H 0.988571 0.140129 0.528886 0.300 Uiso 0.5 1 calc R . P E 2

loop_
_atom_site_aniso_label
_atom_site_aniso_U_11
_atom_site_aniso_U_22
_atom_site_aniso_U_33
_atom_site_aniso_U_23
_atom_site_aniso_U_13
_atom_site_aniso_U_12
Se1 0.0629(3) 0.0465(2) 0.0479(2) -0.00351(15) 0.00817(16) 0.00458(16)
Al1 0.0474(6) 0.0415(5) 0.0418(5) 0.0007(4) -0.0007(4) -0.0038(4)
N1 0.0474(15) 0.0446(15) 0.0491(15) 0.0001(12) -0.0056(12) -0.0075(12)
N2 0.0478(15) 0.0531(16) 0.0484(15) 0.0009(13) -0.0055(13) -0.0083(13)
C1 0.0521(19) 0.0463(18) 0.0502(18) 0.0018(15) -0.0013(15) 0.0007(15)
C2 0.0500(19) 0.0469(18) 0.0523(19) -0.0027(16) 0.0042(15) -0.0033(15)
C3 0.067(2) 0.053(2) 0.083(3) 0.007(2) -0.001(2) -0.0158(19)
C4 0.107(4) 0.061(3) 0.122(4) 0.027(3) -0.009(3) -0.034(3)
C5 0.140(5) 0.086(4) 0.121(5) 0.060(3) -0.031(4) -0.035(4)
C6 0.109(4) 0.091(3) 0.094(3) 0.046(3) -0.026(3) -0.020(3)
C7 0.077(3) 0.072(2) 0.067(2) 0.024(2) -0.016(2) -0.008(2)
C8 0.061(2) 0.060(2) 0.053(2) -0.0035(17) -0.0088(18) -0.0104(18)
C9 0.056(4) 0.062(5) 0.082(6) 0.004(4) -0.009(4) -0.001(3)
C9' 0.045(6) 0.079(11) 0.069(8) -0.004(7) -0.009(6) -0.004(6)
C10 0.063(5) 0.120(12) 0.105(10) -0.022(7) -0.010(6) 0.023(7)
C10' 0.071(11) 0.13(3) 0.19(3) -0.09(2) -0.04(2) 0.032(16)
C11 0.057(5) 0.088(8) 0.107(9) -0.005(7) -0.023(6) -0.011(5)
C11' 0.059(10) 0.110(17) 0.12(2) 0.000(14) -0.019(11) -0.025(12)
C12 0.060(2) 0.078(3) 0.056(2) -0.0007(19) -0.0099(18) -0.021(2)
C13 0.066(3) 0.100(4) 0.108(4) -0.011(3) -0.023(3) -0.006(3)
C14 0.071(8) 0.081(8) 0.140(16) -0.017(7) -0.042(8) -0.011(6)
C14' 0.045(7) 0.25(2) 0.085(10) -0.026(10) 0.020(8) 0.027(9)
C15 0.051(6) 0.115(12) 0.106(8) -0.029(7) -0.003(6) -0.023(6)
C15' 0.119(17) 0.16(2) 0.32(3) -0.06(2) -0.15(2) 0.009(14)

loop_
_atom_type_symbol
_atom_type_description
_atom_type_scat_dispersion_real
_atom_type_scat_dispersion_imag
_atom_type_scat_source
C C 0.0033 0.0016 'International Tables Vol C Tables 4.2.6.8 and 6.1.1.4'
H H 0.0000 0.0000 'International Tables Vol C Tables 4.2.6.8 and 6.1.1.4'
N N 0.0061 0.0033 'International Tables Vol C Tables 4.2.6.8 and 6.1.1.4'
Al Al 0.0645 0.0514 'International Tables Vol C Tables 4.2.6.8 and 6.1.1.4'
Se Se -0.0929 2.2259 'International Tables Vol C Tables 4.2.6.8 and 6.1.1.4'

loop_
_geom_angle_atom_site_label_1
_geom_angle_atom_site_label_2
_geom_angle_atom_site_label_3
_geom_angle
_geom_angle_site_symmetry_1
_geom_angle_site_symmetry_3
_geom_angle_publ_flag
Al1 Se1 Al1 77.77(4) 5_656 . ?
Se1 Al1 Se1 102.23(4) 5_656 . ?
N1 Al1 Se1 114.74(9) . 5_656 ?
N1 Al1 Se1 120.68(10) . . ?
N1 Al1 N2 85.04(12) . . ?
N2 Al1 Se1 113.17(9) . . ?
N2 Al1 Se1 121.89(11) . 5_656 ?
C1 N1 Al1 114.3(2) . . ?
C1 N1 C8 123.1(3) . . ?
C8 N1 Al1 122.3(2) . . ?
C2 N2 Al1 114.5(2) . . ?
C2 N2 C12 122.2(3) . . ?
C12 N2 Al1 123.0(2) . . ?
N1 C1 C2 113.1(3) . . ?
N1 C1 C7 122.2(3) . . ?
C7 C1 C2 124.6(3) . . ?
N2 C2 C1 112.8(3) . . ?
N2 C2 C3 122.6(3) . . ?
C3 C2 C1 124.6(3) . . ?
C4 C3 C2 131.6(4) . . ?
C5 C4 C3 130.0(4) . . ?
C6 C5 C4 126.6(5) . . ?
C7 C6 C5 130.1(5) . . ?
C6 C7 C1 132.3(4) . . ?
N1 C8 C9 119.3(4) . . ?
N1 C8 C9' 115.8(5) . . ?
C8 C9 C10 113.5(10) . . ?
C8 C9 C11 109.3(10) . . ?
C11 C9 C10 109.0(13) . . ?
C8 C9' C10' 107(2) . . ?
C8 C9' C11' 112.2(18) . . ?
C11' C9' C10' 109(2) . . ?
N2 C12 C13 115.0(3) . . ?
C12 C13 C15 108.6(7) . . ?
C12 C13 C15' 99.1(10) . . ?
C14 C13 C12 116.4(8) . . ?
C14 C13 C15 109.4(11) . . ?
C14' C13 C12 113.6(7) . . ?
C14' C13 C15' 114.9(14) . . ?

loop_
_geom_bond_atom_site_label_1
_geom_bond_atom_site_label_2
_geom_bond_distance
_geom_bond_site_symmetry_2
_geom_bond_publ_flag
Se1 Al1 2.3503(13) 5_656 ?
Se1 Al1 2.3577(12) . ?
Al1 N1 1.875(3) . ?
Al1 N2 1.875(3) . ?
N1 C1 1.340(4) . ?
N1 C8 1.469(4) . ?
N2 C2 1.336(4) . ?
N2 C12 1.474(4) . ?
C1 C2 1.489(5) . ?
C1 C7 1.400(5) . ?
C2 C3 1.406(5) . ?
C3 C4 1.384(6) . ?
C4 C5 1.374(7) . ?
C5 C6 1.369(7) . ?
C6 C7 1.369(6) . ?
C8 C9 1.489(8) . ?
C8 C9' 1.471(11) . ?
C9 C10 1.53(2) . ?
C9 C11 1.522(10) . ?
C9' C10' 1.62(4) . ?
C9' C11' 1.521(15) . ?
C12 C13 1.543(6) . ?
C13 C14 1.491(11) . ?
C13 C14' 1.485(13) . ?
C13 C15 1.562(11) . ?
C13 C15' 1.578(13) . ?
